data_4029030
loop_
_publ_author_name
'Su, Chicheung'
'Guang, Jie'
'Williard, Paul G.'

_publ_section_title
;
 Structures of Lithium N-Monosubstituted Anilides: Trisolvated Monomer to
 Tetrasolvated Dimer.
;
_journal_issue 3
_journal_name_full 'The Journal of organic chemistry'
_journal_page_first 1032
_journal_paper_doi 10.1021/jo402498z
_journal_volume 79
_journal_year 2014
_chemical_formula_sum 'C15 H24 Li N O'
_chemical_formula_weight 241.29
_chemical_name_common ccs06jun13
_space_group_crystal_system triclinic
_space_group_IT_number 2
_space_group_name_Hall '-P 1'
_space_group_name_H-M_alt 'P -1'
_symmetry_space_group_name_Hall '-P 1'
_symmetry_space_group_name_H-M 'P -1'
_atom_sites_solution_hydrogens geom
_cell_angle_alpha 101.459(15)
_cell_angle_beta 109.730(15)
_cell_angle_gamma 104.830(16)
_cell_formula_units_Z 2
_cell_length_a 8.493(3)
_cell_length_b 9.954(4)
_cell_length_c 10.417(3)
_cell_measurement_reflns_used 5930
_cell_measurement_temperature 198.(2)
_cell_measurement_theta_max 28.8880
_cell_measurement_theta_min 2.1872
_cell_volume 761.0(5)
_computing_cell_refinement 'SAINT V8.30C (Bruker AXS Inc., 2013)'
_computing_data_reduction 'SAINT V8.30C (Bruker AXS Inc., 2013)'
_computing_structure_refinement 'SHELXL-2013 (Sheldrick, 2013)'
_diffrn_ambient_temperature 198.(2)
_diffrn_detector_area_resol_mean 10.4167
_diffrn_measured_fraction_theta_full 1.000
_diffrn_measured_fraction_theta_max 1.000
_diffrn_radiation_wavelength 0.71073
_diffrn_reflns_av_R_equivalents 0.0315
_diffrn_reflns_limit_h_max 10
_diffrn_reflns_limit_h_min -10
_diffrn_reflns_limit_k_max 12
_diffrn_reflns_limit_k_min -12
_diffrn_reflns_limit_l_max 13
_diffrn_reflns_limit_l_min -13
_diffrn_reflns_number 16436
_diffrn_reflns_theta_full 26.37
_diffrn_reflns_theta_max 26.37
_diffrn_reflns_theta_min 2.19
_exptl_absorpt_coefficient_mu 0.064
_exptl_absorpt_correction_T_max 0.99
_exptl_absorpt_correction_T_min 0.91
_exptl_absorpt_correction_type multi-scan
_exptl_absorpt_process_details 'SADABS V2012/1 (Bruker AXS Inc.)'
_exptl_crystal_colour 'clear colourless'
_exptl_crystal_density_diffrn 1.053
_exptl_crystal_density_method 'not measured'
_exptl_crystal_description plate
_exptl_crystal_F_000 264
_exptl_crystal_size_max 0.310
_exptl_crystal_size_mid 0.280
_exptl_crystal_size_min 0.150
_refine_diff_density_max 0.339
_refine_diff_density_min -0.214
_refine_ls_extinction_method none
_refine_ls_goodness_of_fit_ref 1.047
_refine_ls_hydrogen_treatment constr
_refine_ls_matrix_type full
_refine_ls_number_parameters 166
_refine_ls_number_reflns 3116
_refine_ls_number_restraints 0
_refine_ls_restrained_S_all 1.047
_refine_ls_R_factor_all 0.0613
_refine_ls_R_factor_gt 0.0486
_refine_ls_shift/su_max 0.000
_refine_ls_shift/su_mean 0.000
_refine_ls_structure_factor_coef Fsqd
_refine_ls_weighting_details 'w=1/[\s^2^(Fo^2^)+(0.0736P)^2^+0.1687P] where P=(Fo^2^+2Fc^2^)/3'
_refine_ls_weighting_scheme calc
_refine_ls_wR_factor_gt 0.1325
_refine_ls_wR_factor_ref 0.1412
_reflns_number_gt 2513
_reflns_number_total 3116
_reflns_threshold_expression 'I > 2\s(I)'
_cod_data_source_file jo402498z_si_002.cif
_cod_data_source_block 958153
_cod_database_code 4029030

loop_
_space_group_symop_operation_xyz
'x, y, z'
'-x, -y, -z'

loop_
_atom_site_type_symbol
_atom_site_label
_atom_site_fract_x
_atom_site_fract_y
_atom_site_fract_z
_atom_site_U_iso_or_equiv
_atom_site_adp_type
_atom_site_calc_flag
_atom_site_refinement_flags_adp
_atom_site_refinement_flags_posn
_atom_site_occupancy
C C1 0.4672(2) 0.39935(15) 0.22221(14) 0.0360(3) Uani d . . 1
H H1A 0.5175 0.5053 0.2369 0.043 Uiso calc U R 1
H H1B 0.3525 0.3587 0.1362 0.043 Uiso calc U R 1
C C2 0.5963(2) 0.32647(16) 0.19132(15) 0.0403(4) Uani d . . 1
C C3 0.5232(2) 0.16206(17) 0.16576(19) 0.0535(4) Uani d . . 1
H H3A 0.4097 0.1177 0.0806 0.08 Uiso calc U R 1
H H3B 0.504 0.1447 0.2496 0.08 Uiso calc U R 1
H H3C 0.6091 0.1182 0.1507 0.08 Uiso calc U R 1
C C4 0.6171(3) 0.3556(3) 0.05828(19) 0.0680(6) Uani d . . 1
H H4A 0.701 0.3123 0.038 0.102 Uiso calc U R 1
H H4B 0.6629 0.4614 0.0756 0.102 Uiso calc U R 1
H H4C 0.5008 0.3119 -0.0241 0.102 Uiso calc U R 1
C C5 0.7809(2) 0.39261(18) 0.31698(17) 0.0477(4) Uani d . . 1
H H5A 0.7718 0.3691 0.4018 0.072 Uiso calc U R 1
H H5B 0.8252 0.4991 0.3382 0.072 Uiso calc U R 1
H H5C 0.8637 0.3519 0.2913 0.072 Uiso calc U R 1
C C6 0.27420(18) 0.27626(13) 0.32283(13) 0.0318(3) Uani d . . 1
C C7 0.13236(19) 0.18604(15) 0.18847(15) 0.0395(3) Uani d . . 1
H H7 0.1441 0.1932 0.1023 0.047 Uiso calc U R 1
C C8 -0.0215(2) 0.08858(17) 0.18009(18) 0.0505(4) Uani d . . 1
H H8 -0.1133 0.0314 0.088 0.061 Uiso calc U R 1
C C9 -0.0472(2) 0.07087(18) 0.3003(2) 0.0533(4) Uani d . . 1
H H9 -0.154 0.0024 0.2923 0.064 Uiso calc U R 1
C C10 0.0881(2) 0.15642(18) 0.43360(19) 0.0489(4) Uani d . . 1
H H10 0.074 0.147 0.5184 0.059 Uiso calc U R 1
C C11 0.2434(2) 0.25532(15) 0.44433(15) 0.0386(3) Uani d . . 1
H H11 0.3335 0.3118 0.5373 0.046 Uiso calc U R 1
C C12 0.6850(3) 0.19089(18) 0.5941(2) 0.0639(5) Uani d . . 1
H H12A 0.747 0.166 0.5327 0.077 Uiso calc U R 1
H H12B 0.5545 0.1428 0.5371 0.077 Uiso calc U R 1
C C13 0.7431(3) 0.1434(2) 0.7239(2) 0.0644(5) Uani d . . 1
H H13A 0.774 0.0545 0.7033 0.077 Uiso calc U R 1
H H13B 0.6493 0.1242 0.761 0.077 Uiso calc U R 1
C C14 0.9045(3) 0.2728(2) 0.8272(2) 0.0627(5) Uani d . . 1
H H14A 1.0114 0.2713 0.8093 0.075 Uiso calc U R 1
H H14B 0.9286 0.276 0.9279 0.075 Uiso calc U R 1
C C15 0.8520(2) 0.39935(17) 0.79566(15) 0.0440(4) Uani d . . 1
H H15A 0.7925 0.4316 0.8566 0.053 Uiso calc U R 1
H H15B 0.9583 0.4828 0.8136 0.053 Uiso calc U R 1
Li Li1 0.6272(3) 0.4592(3) 0.5416(2) 0.0383(5) Uani d . . 1
N N1 0.43060(15) 0.38141(11) 0.34629(11) 0.0316(3) Uani d . . 1
O O1 0.73184(15) 0.34650(11) 0.64724(10) 0.0482(3) Uani d . . 1

loop_
_atom_site_aniso_label
_atom_site_aniso_U_11
_atom_site_aniso_U_22
_atom_site_aniso_U_33
_atom_site_aniso_U_12
_atom_site_aniso_U_13
_atom_site_aniso_U_23
C1 0.0442(8) 0.0375(7) 0.0276(6) 0.0184(6) 0.0129(6) 0.0110(5)
C2 0.0441(8) 0.0448(8) 0.0334(7) 0.0184(7) 0.0175(6) 0.0085(6)
C3 0.0430(9) 0.0427(9) 0.0626(10) 0.0186(7) 0.0161(8) -0.0035(7)
C4 0.0747(13) 0.1019(16) 0.0466(10) 0.0431(12) 0.0364(9) 0.0267(10)
C5 0.0430(9) 0.0459(8) 0.0494(9) 0.0144(7) 0.0173(7) 0.0092(7)
C6 0.0375(7) 0.0270(6) 0.0310(7) 0.0181(6) 0.0101(5) 0.0077(5)
C7 0.0393(8) 0.0386(7) 0.0337(7) 0.0191(6) 0.0061(6) 0.0054(6)
C8 0.0351(8) 0.0436(9) 0.0535(9) 0.0152(7) 0.0022(7) 0.0020(7)
C9 0.0369(8) 0.0426(9) 0.0758(12) 0.0115(7) 0.0208(8) 0.0160(8)
C10 0.0534(10) 0.0449(8) 0.0575(10) 0.0196(7) 0.0288(8) 0.0209(7)
C11 0.0430(8) 0.0348(7) 0.0351(7) 0.0132(6) 0.0135(6) 0.0101(6)
C12 0.0737(13) 0.0408(9) 0.0578(11) 0.0281(9) 0.0034(9) 0.0063(8)
C13 0.0791(13) 0.0458(10) 0.0810(13) 0.0331(9) 0.0327(11) 0.0315(9)
C14 0.0666(12) 0.0723(12) 0.0525(10) 0.0423(10) 0.0108(9) 0.0266(9)
C15 0.0462(9) 0.0459(8) 0.0338(7) 0.0162(7) 0.0090(6) 0.0133(6)
Li1 0.0437(13) 0.0404(12) 0.0302(11) 0.0237(11) 0.0085(10) 0.0101(9)
N1 0.0388(6) 0.0295(6) 0.0259(5) 0.0138(5) 0.0117(5) 0.0080(4)
O1 0.0637(7) 0.0378(6) 0.0342(5) 0.0256(5) 0.0042(5) 0.0110(4)

loop_
_atom_type_symbol
_atom_type_description
_atom_type_scat_dispersion_real
_atom_type_scat_dispersion_imag
_atom_type_scat_source
C C 0.0033 0.0016 'International Tables Vol C Tables 4.2.6.8 and 6.1.1.4'
H H 0.0000 0.0000 'International Tables Vol C Tables 4.2.6.8 and 6.1.1.4'
Li Li -0.0003 0.0001 'International Tables Vol C Tables 4.2.6.8 and 6.1.1.4'
N N 0.0061 0.0033 'International Tables Vol C Tables 4.2.6.8 and 6.1.1.4'
O O 0.0106 0.0060 'International Tables Vol C Tables 4.2.6.8 and 6.1.1.4'

loop_
_geom_angle_atom_site_label_1
_geom_angle_atom_site_label_2
_geom_angle_atom_site_label_3
_geom_angle_site_symmetry_1
_geom_angle_site_symmetry_3
_geom_angle
N1 C1 C2 . . 115.52(11)
N1 C1 H1A . . 108.4
C2 C1 H1A . . 108.4
N1 C1 H1B . . 108.4
C2 C1 H1B . . 108.4
H1A C1 H1B . . 107.5
C3 C2 C4 . . 110.19(14)
C3 C2 C5 . . 109.01(13)
C4 C2 C5 . . 108.19(14)
C3 C2 C1 . . 110.48(13)
C4 C2 C1 . . 108.07(13)
C5 C2 C1 . . 110.87(12)
C2 C3 H3A . . 109.5
C2 C3 H3B . . 109.5
H3A C3 H3B . . 109.5
C2 C3 H3C . . 109.5
H3A C3 H3C . . 109.5
H3B C3 H3C . . 109.5
C2 C4 H4A . . 109.5
C2 C4 H4B . . 109.5
H4A C4 H4B . . 109.5
C2 C4 H4C . . 109.5
H4A C4 H4C . . 109.5
H4B C4 H4C . . 109.5
C2 C5 H5A . . 109.5
C2 C5 H5B . . 109.5
H5A C5 H5B . . 109.5
C2 C5 H5C . . 109.5
H5A C5 H5C . . 109.5
H5B C5 H5C . . 109.5
N1 C6 C11 . . 117.97(11)
N1 C6 C7 . . 127.59(12)
C11 C6 C7 . . 114.40(13)
N1 C6 Li1 . 2_666 54.91(9)
C11 C6 Li1 . 2_666 83.45(10)
C7 C6 Li1 . 2_666 132.35(11)
C8 C7 C6 . . 121.70(14)
C8 C7 H7 . . 119.2
C6 C7 H7 . . 119.2
C7 C8 C9 . . 122.43(14)
C7 C8 H8 . . 118.8
C9 C8 H8 . . 118.8
C8 C9 C10 . . 117.74(15)
C8 C9 H9 . . 121.1
C10 C9 H9 . . 121.1
C11 C10 C9 . . 120.73(15)
C11 C10 H10 . . 119.6
C9 C10 H10 . . 119.6
C10 C11 C6 . . 123.00(14)
C10 C11 Li1 . 2_666 138.62(12)
C6 C11 Li1 . 2_666 65.40(9)
C10 C11 H11 . . 118.5
C6 C11 H11 . . 118.5
Li1 C11 H11 2_666 . 69.5
O1 C12 C13 . . 105.54(14)
O1 C12 H12A . . 110.6
C13 C12 H12A . . 110.6
O1 C12 H12B . . 110.6
C13 C12 H12B . . 110.6
H12A C12 H12B . . 108.8
C12 C13 C14 . . 102.34(15)
C12 C13 H13A . . 111.3
C14 C13 H13A . . 111.3
C12 C13 H13B . . 111.3
C14 C13 H13B . . 111.3
H13A C13 H13B . . 109.2
C13 C14 C15 . . 102.63(14)
C13 C14 H14A . . 111.2
C15 C14 H14A . . 111.2
C13 C14 H14B . . 111.2
C15 C14 H14B . . 111.2
H14A C14 H14B . . 109.2
O1 C15 C14 . . 105.60(13)
O1 C15 H15A . . 110.6
C14 C15 H15A . . 110.6
O1 C15 H15B . . 110.6
C14 C15 H15B . . 110.6
H15A C15 H15B . . 108.8
O1 Li1 N1 . . 125.93(13)
O1 Li1 N1 . 2_666 115.81(12)
N1 Li1 N1 . 2_666 105.18(11)
O1 Li1 Li1 . 2_666 147.08(19)
N1 Li1 Li1 . 2_666 53.64(9)
N1 Li1 Li1 2_666 2_666 51.54(9)
O1 Li1 C6 . 2_666 115.12(11)
N1 Li1 C6 . 2_666 118.52(11)
N1 Li1 C6 2_666 2_666 33.39(6)
Li1 Li1 C6 2_666 2_666 71.99(11)
O1 Li1 C11 . 2_666 131.40(12)
N1 Li1 C11 . 2_666 99.49(10)
N1 Li1 C11 2_666 2_666 58.17(7)
Li1 Li1 C11 2_666 2_666 72.17(11)
C6 Li1 C11 2_666 2_666 31.15(5)
C6 N1 C1 . . 118.38(11)
C6 N1 Li1 . . 118.55(11)
C1 N1 Li1 . . 120.42(12)
C6 N1 Li1 . 2_666 91.70(11)
C1 N1 Li1 . 2_666 119.14(11)
Li1 N1 Li1 . 2_666 74.82(11)
C15 O1 C12 . . 109.56(12)
C15 O1 Li1 . . 125.57(11)
C12 O1 Li1 . . 124.48(12)

loop_
_geom_bond_atom_site_label_1
_geom_bond_atom_site_label_2
_geom_bond_site_symmetry_2
_geom_bond_distance
C1 N1 . 1.4606(17)
C1 C2 . 1.544(2)
C1 H1A . 0.99
C1 H1B . 0.99
C2 C3 . 1.526(2)
C2 C4 . 1.528(2)
C2 C5 . 1.532(2)
C3 H3A . 0.98
C3 H3B . 0.98
C3 H3C . 0.98
C4 H4A . 0.98
C4 H4B . 0.98
C4 H4C . 0.98
C5 H5A . 0.98
C5 H5B . 0.98
C5 H5C . 0.98
C6 N1 . 1.3737(18)
C6 C11 . 1.4194(19)
C6 C7 . 1.4231(19)
C6 Li1 2_666 2.495(3)
C7 C8 . 1.377(2)
C7 H7 . 0.95
C8 C9 . 1.379(3)
C8 H8 . 0.95
C9 C10 . 1.387(2)
C9 H9 . 0.95
C10 C11 . 1.383(2)
C10 H10 . 0.95
C11 Li1 2_666 2.726(3)
C11 H11 . 0.95
C12 O1 . 1.435(2)
C12 C13 . 1.489(3)
C12 H12A . 0.99
C12 H12B . 0.99
C13 C14 . 1.499(3)
C13 H13A . 0.99
C13 H13B . 0.99
C14 C15 . 1.499(2)
C14 H14A . 0.99
C14 H14B . 0.99
C15 O1 . 1.4302(17)
C15 H15A . 0.99
C15 H15B . 0.99
Li1 O1 . 1.897(2)
Li1 N1 . 1.986(3)
Li1 N1 2_666 2.042(3)
Li1 Li1 2_666 2.448(5)
Li1 C6 2_666 2.495(3)
Li1 C11 2_666 2.726(3)
N1 Li1 2_666 2.043(3)

loop_
_geom_torsion_atom_site_label_1
_geom_torsion_atom_site_label_2
_geom_torsion_atom_site_label_3
_geom_torsion_atom_site_label_4
_geom_torsion_site_symmetry_1
_geom_torsion_site_symmetry_4
_geom_torsion
N1 C1 C2 C3 . . 58.95(16)
N1 C1 C2 C4 . . 179.58(13)
N1 C1 C2 C5 . . -62.02(16)
N1 C6 C7 C8 . . -177.17(13)
C11 C6 C7 C8 . . 0.7(2)
Li1 C6 C7 C8 2_666 . -103.43(18)
C6 C7 C8 C9 . . -0.8(2)
C7 C8 C9 C10 . . 0.5(2)
C8 C9 C10 C11 . . -0.3(2)
C9 C10 C11 C6 . . 0.3(2)
C9 C10 C11 Li1 . 2_666 89.5(2)
N1 C6 C11 C10 . . 177.62(13)
C7 C6 C11 C10 . . -0.5(2)
Li1 C6 C11 C10 2_666 . 133.36(15)
N1 C6 C11 Li1 . 2_666 44.26(11)
C7 C6 C11 Li1 . 2_666 -133.83(13)
O1 C12 C13 C14 . . -32.3(2)
C12 C13 C14 C15 . . 37.5(2)
C13 C14 C15 O1 . . -29.59(19)
C11 C6 N1 C1 . . 177.33(11)
C7 C6 N1 C1 . . -4.86(19)
Li1 C6 N1 C1 2_666 . -124.73(13)
C11 C6 N1 Li1 . . 15.68(17)
C7 C6 N1 Li1 . . -166.51(13)
Li1 C6 N1 Li1 2_666 . 73.62(13)
C11 C6 N1 Li1 . 2_666 -57.93(13)
C7 C6 N1 Li1 . 2_666 119.87(14)
C2 C1 N1 C6 . . -100.02(15)
C2 C1 N1 Li1 . . 61.28(16)
C2 C1 N1 Li1 . 2_666 150.11(12)
C14 C15 O1 C12 . . 9.80(19)
C14 C15 O1 Li1 . . -177.15(15)
C13 C12 O1 C15 . . 14.3(2)
C13 C12 O1 Li1 . . -158.87(16)
N1 Li1 O1 C15 . . -169.11(14)
N1 Li1 O1 C15 2_666 . -33.9(2)
Li1 Li1 O1 C15 2_666 . -92.3(3)
C6 Li1 O1 C15 2_666 . 3.2(2)
C11 Li1 O1 C15 2_666 . 35.3(2)
N1 Li1 O1 C12 . . 2.9(3)
N1 Li1 O1 C12 2_666 . 138.16(17)
Li1 Li1 O1 C12 2_666 . 79.8(3)
C6 Li1 O1 C12 2_666 . 175.26(15)
C11 Li1 O1 C12 2_666 . -152.61(16)
